data_4509261
loop_
_publ_author_name
'Rajput, Lalit'
'Biradha, Kumar'

_publ_section_title
;
 Design of Cocrystals via New and Robust Supramolecular Synthon between
 Carboxylic Acid and Secondary Amide: Honeycomb Network with Jailed
 Aromatics
;
_journal_issue 1
_journal_name_full 'Crystal Growth &amp; Design'
_journal_page_first 40
_journal_paper_doi 10.1021/cg801132r
_journal_volume 9
_journal_year 2009
_chemical_formula_sum 'C46 H40 N6 O16'
_chemical_formula_weight 932.84
_chemical_name_systematic
; 
 ? 
;
_space_group_IT_number 14
_symmetry_cell_setting monoclinic
_symmetry_space_group_name_Hall '-P 2ybc'
_symmetry_space_group_name_H-M 'P 1 21/c 1'
_atom_sites_solution_hydrogens geom
_atom_sites_solution_primary direct
_atom_sites_solution_secondary difmap
_audit_creation_method SHELXL-97
_cell_angle_alpha 90.00
_cell_angle_beta 100.326(2)
_cell_angle_gamma 90.00
_cell_formula_units_Z 4
_cell_length_a 13.6585(9)
_cell_length_b 14.4334(10)
_cell_length_c 22.3601(15)
_cell_measurement_reflns_used 8513
_cell_measurement_temperature 293(2)
_cell_measurement_theta_max 26.00
_cell_measurement_theta_min 1.69
_cell_volume 4336.6(5)
_computing_structure_refinement 'SHELXL-97 (Sheldrick, 1997)'
_computing_structure_solution 'SHELXS-97 (Sheldrick, 1990)'
_diffrn_ambient_temperature 293(2)
_diffrn_measured_fraction_theta_full 0.999
_diffrn_measured_fraction_theta_max 0.999
_diffrn_measurement_device_type 'CCD-APEX2 Bruker'
_diffrn_measurement_method hemisphere
_diffrn_radiation_monochromator graphite
_diffrn_radiation_source 'fine-focus sealed tube'
_diffrn_radiation_type MoK\a
_diffrn_radiation_wavelength 0.71073
_diffrn_reflns_av_R_equivalents 0.0404
_diffrn_reflns_av_sigmaI/netI 0.0294
_diffrn_reflns_limit_h_max 16
_diffrn_reflns_limit_h_min -16
_diffrn_reflns_limit_k_max 17
_diffrn_reflns_limit_k_min -17
_diffrn_reflns_limit_l_max 27
_diffrn_reflns_limit_l_min -25
_diffrn_reflns_number 54381
_diffrn_reflns_theta_full 26.00
_diffrn_reflns_theta_max 26.00
_diffrn_reflns_theta_min 1.69
_exptl_absorpt_coefficient_mu 0.110
_exptl_absorpt_correction_T_max 0.984
_exptl_absorpt_correction_T_min 0.980
_exptl_absorpt_correction_type multi-scan
_exptl_absorpt_process_details sadabs
_exptl_crystal_colour colorless
_exptl_crystal_density_diffrn 1.429
_exptl_crystal_density_meas ?
_exptl_crystal_density_method 'not measured'
_exptl_crystal_description Diamond
_exptl_crystal_F_000 1944
_exptl_crystal_size_max 0.20
_exptl_crystal_size_mid 0.15
_exptl_crystal_size_min 0.15
_refine_diff_density_max 0.534
_refine_diff_density_min -0.650
_refine_diff_density_rms 0.073
_refine_ls_extinction_method none
_refine_ls_goodness_of_fit_ref 1.111
_refine_ls_hydrogen_treatment mixed
_refine_ls_matrix_type full
_refine_ls_number_parameters 631
_refine_ls_number_reflns 8513
_refine_ls_number_restraints 48
_refine_ls_restrained_S_all 1.275
_refine_ls_R_factor_all 0.0800
_refine_ls_R_factor_gt 0.0577
_refine_ls_shift/su_max 0.129
_refine_ls_shift/su_mean 0.007
_refine_ls_structure_factor_coef Fsqd
_refine_ls_weighting_details 'calc w=1/[\s^2^(Fo^2^)+(0.0820P)^2^+1.6710P] where P=(Fo^2^+2Fc^2^)/3'
_refine_ls_weighting_scheme calc
_refine_ls_wR_factor_gt 0.1540
_refine_ls_wR_factor_ref 0.1655
_reflns_number_gt 6323
_reflns_number_total 8513
_reflns_threshold_expression >2sigma(I)
_cod_data_source_file cg801132rsup1.cif
_cod_data_source_block 6.MeOH
_cod_depositor_comments
;
The following automatic conversions were performed:

'_symmetry_cell_setting' value 'Monoclinic' changed to 'monoclinic'
according to /home/saulius/struct/CIF-dictionaries/cif_core.dic
dictionary named 'cif_core.dic' version 2.4.2 from 2011-04-26.

Automatic conversion script
Id: cif_fix_values 1891 2012-01-12 08:04:46Z andrius 

The following automatic conversions were performed:

'_exptl_crystal_density_meas' value 'not measured' was changed to '?'
- the value is perceived as not measured.

Automatic conversion script
Id: cif_fix_values 3008 2015-01-20 13:52:24Z robertas 
;
_cod_original_sg_symbol_H-M P2(1)/c
_cod_database_code 4509261

loop_
_symmetry_equiv_pos_as_xyz
'x, y, z'
'-x, y+1/2, -z+1/2'
'-x, -y, -z'
'x, -y-1/2, z-1/2'

loop_
_atom_site_label
_atom_site_type_symbol
_atom_site_fract_x
_atom_site_fract_y
_atom_site_fract_z
_atom_site_U_iso_or_equiv
_atom_site_adp_type
_atom_site_occupancy
_atom_site_symmetry_multiplicity
_atom_site_calc_flag
_atom_site_refinement_flags
O11 O 0.1192(2) 1.27958(15) 0.30519(15) 0.1026(11) Uani 1 1 d .
O12 O 0.01468(14) 1.18248(14) 0.25301(11) 0.0632(6) Uani 1 1 d .
H12O H -0.017(2) 1.233(2) 0.2425(13) 0.050 Uiso 1 1 d .
O13 O 0.44487(14) 1.17832(12) 0.40570(9) 0.0485(5) Uani 1 1 d .
H13O H 0.506(2) 1.189(2) 0.4260(13) 0.050 Uiso 1 1 d .
O14 O 0.47380(13) 1.02974(13) 0.42899(9) 0.0518(5) Uani 1 1 d .
O15 O 0.23681(13) 0.79945(12) 0.33052(9) 0.0479(5) Uani 1 1 d .
H15O H 0.214(2) 0.710(2) 0.3073(12) 0.050 Uiso 1 1 d .
O16 O 0.08737(14) 0.83983(13) 0.28036(11) 0.0630(6) Uani 1 1 d .
C11 C 0.16197(16) 1.12156(16) 0.31150(11) 0.0334(5) Uani 1 1 d .
C12 C 0.25472(17) 1.14205(15) 0.34631(11) 0.0331(5) Uani 1 1 d .
H12 H 0.2728 1.2033 0.3552 0.040 Uiso 1 1 calc R
C13 C 0.31975(16) 1.07125(15) 0.36755(10) 0.0302(5) Uani 1 1 d .
C14 C 0.29143(16) 0.97970(15) 0.35548(10) 0.0308(5) Uani 1 1 d .
H14 H 0.3349 0.9322 0.3705 0.037 Uiso 1 1 calc R
C15 C 0.19916(17) 0.95838(15) 0.32129(11) 0.0314(5) Uani 1 1 d .
C16 C 0.13436(17) 1.03011(16) 0.29871(11) 0.0334(5) Uani 1 1 d .
H16 H 0.0728 1.0166 0.2751 0.040 Uiso 1 1 calc R
C17 C 0.09638(18) 1.20247(17) 0.28997(13) 0.0430(6) Uani 1 1 d .
C18 C 0.42063(17) 1.08990(16) 0.40346(11) 0.0345(5) Uani 1 1 d .
C19 C 0.17007(18) 0.85859(16) 0.30908(11) 0.0363(5) Uani 1 1 d .
O21 O -0.64269(16) 0.53870(16) -0.29881(13) 0.0840(8) Uani 1 1 d .
O22 O -0.67865(15) 0.68805(14) -0.30869(10) 0.0589(6) Uani 1 1 d .
H22O H -0.603(2) 0.698(2) -0.2808(13) 0.050 Uiso 1 1 d .
O23 O -0.99742(16) 0.79122(13) -0.42582(11) 0.0669(7) Uani 1 1 d .
O24 O -1.11018(15) 0.68547(14) -0.46376(11) 0.0608(6) Uani 1 1 d .
H24O H -1.145(2) 0.732(2) -0.4745(13) 0.050 Uiso 1 1 d .
O25 O -1.04391(13) 0.35460(12) -0.43346(10) 0.0542(5) Uani 1 1 d .
O26 O -0.89638(14) 0.30945(13) -0.38345(11) 0.0576(6) Uani 1 1 d .
H26O H -0.921(2) 0.257(2) -0.3898(13) 0.050 Uiso 1 1 d .
C21 C -0.80135(17) 0.58093(17) -0.35159(11) 0.0357(5) Uani 1 1 d .
C22 C -0.86467(18) 0.65147(16) -0.37552(11) 0.0369(5) Uani 1 1 d .
H22 H -0.8444 0.7127 -0.3691 0.044 Uiso 1 1 calc R
C23 C -0.95809(18) 0.63217(16) -0.40905(12) 0.0371(5) Uani 1 1 d .
C24 C -0.98837(17) 0.54127(16) -0.41875(11) 0.0366(6) Uani 1 1 d .
H24 H -1.0508 0.5280 -0.4414 0.044 Uiso 1 1 calc R
C25 C -0.92549(17) 0.46950(16) -0.39470(11) 0.0355(5) Uani 1 1 d .
C26 C -0.83204(18) 0.48920(16) -0.36112(11) 0.0366(5) Uani 1 1 d .
H26 H -0.7900 0.4412 -0.3450 0.044 Uiso 1 1 calc R
C27 C -0.69917(19) 0.60134(19) -0.31645(12) 0.0427(6) Uani 1 1 d .
C28 C -1.02350(19) 0.71129(17) -0.43350(13) 0.0441(6) Uani 1 1 d .
C29 C -0.96185(18) 0.37250(16) -0.40602(12) 0.0400(6) Uani 1 1 d .
O7 O -0.23755(14) 0.68691(12) -0.00801(10) 0.0560(6) Uani 1 1 d .
O8 O 0.05973(14) 0.36558(12) 0.09982(10) 0.0570(6) Uani 1 1 d .
O9 O -0.38192(14) 0.26927(13) -0.03099(11) 0.0640(6) Uani 1 1 d .
C1 C -0.23625(17) 0.52253(15) 0.00256(10) 0.0307(5) Uani 1 1 d .
C2 C -0.13839(17) 0.52376(16) 0.03311(10) 0.0314(5) Uani 1 1 d .
H2 H -0.1053 0.5800 0.0407 0.038 Uiso 1 1 calc R
C3 C -0.08930(16) 0.44163(15) 0.05259(10) 0.0303(5) Uani 1 1 d .
C4 C -0.13816(17) 0.35781(16) 0.03998(10) 0.0330(5) Uani 1 1 d .
H4 H -0.1052 0.3027 0.0522 0.040 Uiso 1 1 calc R
C5 C -0.23635(17) 0.35543(16) 0.00903(11) 0.0329(5) Uani 1 1 d .
C6 C -0.28474(17) 0.43814(15) -0.00870(11) 0.0326(5) Uani 1 1 d .
H6 H -0.3507 0.4370 -0.0284 0.039 Uiso 1 1 calc R
C7 C -0.28414(17) 0.61382(16) -0.01726(11) 0.0330(5) Uani 1 1 d .
C8 C 0.01587(17) 0.43920(15) 0.08741(11) 0.0326(5) Uani 1 1 d .
C9 C -0.29382(18) 0.26706(16) -0.00679(11) 0.0372(6) Uani 1 1 d .
N1A N -0.51211(18) 0.71652(17) -0.23766(11) 0.0554(7) Uani 1 1 d .
N2A N -0.37790(14) 0.61285(13) -0.04591(9) 0.0371(5) Uani 1 1 d .
H2A H -0.4083 0.5605 -0.0514 0.044 Uiso 1 1 calc R
C1A C -0.42834(18) 0.71305(17) -0.13451(12) 0.0416(6) Uani 1 1 d .
C2A C -0.51248(19) 0.70542(18) -0.17848(13) 0.0458(7) Uani 1 1 d .
H2A1 H -0.5725 0.6919 -0.1663 0.055 Uiso 1 1 calc R
C3A C -0.4267(3) 0.7360(3) -0.25521(16) 0.0754(11) Uani 1 1 d .
H3A H -0.4261 0.7443 -0.2964 0.090 Uiso 1 1 calc R
C4A C -0.3396(3) 0.7443(4) -0.21458(17) 0.0963(16) Uani 1 1 d .
H4A H -0.2804 0.7573 -0.2280 0.116 Uiso 1 1 calc R
C5A C -0.3406(2) 0.7332(3) -0.15380(15) 0.0720(11) Uani 1 1 d .
H5A H -0.2820 0.7392 -0.1256 0.086 Uiso 1 1 calc R
C6A C -0.43194(19) 0.69672(18) -0.06860(13) 0.0427(6) Uani 1 1 d .
H6A1 H -0.4031 0.7495 -0.0449 0.051 Uiso 1 1 calc .
H6A2 H -0.5008 0.6912 -0.0635 0.051 Uiso 1 1 calc .
N1B N 0.19958(15) 0.63657(14) 0.29066(10) 0.0391(5) Uani 1 1 d .
N2B N 0.05961(14) 0.51963(13) 0.10387(9) 0.0344(5) Uani 1 1 d .
H2B H 0.0264 0.5699 0.0948 0.041 Uiso 1 1 calc R
C1B C 0.16693(16) 0.53904(15) 0.20405(11) 0.0319(5) Uani 1 1 d .
C2B C 0.19713(17) 0.62213(16) 0.23170(11) 0.0357(5) Uani 1 1 d .
H2B1 H 0.2165 0.6697 0.2083 0.043 Uiso 1 1 calc R
C3B C 0.1724(2) 0.56969(19) 0.32498(12) 0.0470(7) Uani 1 1 d .
H3B H 0.1737 0.5808 0.3661 0.056 Uiso 1 1 calc R
C4B C 0.1426(2) 0.48484(19) 0.30124(13) 0.0519(7) Uani 1 1 d .
H4B H 0.1247 0.4383 0.3260 0.062 Uiso 1 1 calc R
C5B C 0.1395(2) 0.46940(16) 0.24010(12) 0.0416(6) Uani 1 1 d .
H5B H 0.1189 0.4122 0.2231 0.050 Uiso 1 1 calc R
C6B C 0.16208(17) 0.52618(17) 0.13683(11) 0.0362(5) Uani 1 1 d .
H6B1 H 0.1948 0.5780 0.1210 0.043 Uiso 1 1 calc .
H6B2 H 0.1977 0.4702 0.1299 0.043 Uiso 1 1 calc .
N1C N -0.4461(3) 0.0558(4) 0.1087(2) 0.1216(11) Uani 1 1 d U
N2C N -0.24665(15) 0.18688(13) 0.00593(10) 0.0399(5) Uani 1 1 d U
H2C H -0.1869 0.1874 0.0263 0.048 Uiso 1 1 calc R
C1C C -0.3432(2) 0.0502(2) 0.03212(15) 0.0543(6) Uani 1 1 d U
C2C C -0.3976(3) 0.0962(3) 0.0679(2) 0.0898(10) Uani 1 1 d U
H2C1 H -0.4018 0.1603 0.0640 0.108 Uiso 1 1 calc R
C3C C -0.4416(4) -0.0332(4) 0.1105(3) 0.1220(13) Uani 1 1 d U
H3C H -0.4810 -0.0629 0.1344 0.146 Uiso 1 1 calc R
C4C C -0.3870(4) -0.0867(3) 0.0819(2) 0.1129(12) Uani 1 1 d U
H4C H -0.3820 -0.1501 0.0892 0.135 Uiso 1 1 calc R
C5C C -0.3366(4) -0.0434(3) 0.0400(2) 0.0960(10) Uani 1 1 d U
H5C H -0.2988 -0.0785 0.0177 0.115 Uiso 1 1 calc R
C6C C -0.2927(2) 0.09825(17) -0.01338(13) 0.0454(6) Uani 1 1 d U
H6C1 H -0.2418 0.0573 -0.0236 0.055 Uiso 1 1 calc .
H6C2 H -0.3412 0.1081 -0.0502 0.055 Uiso 1 1 calc .
C101 C 0.5751(3) 1.0431(4) 0.2881(3) 0.1161(18) Uani 1 1 d .
H10A H 0.5834 1.0766 0.2523 0.174 Uiso 1 1 calc R
H10B H 0.5980 0.9806 0.2855 0.174 Uiso 1 1 calc R
H10C H 0.6130 1.0726 0.3233 0.174 Uiso 1 1 calc R
O101 O 0.4823(3) 1.0424(4) 0.2925(2) 0.187(2) Uani 1 1 d .

loop_
_atom_site_aniso_label
_atom_site_aniso_U_11
_atom_site_aniso_U_22
_atom_site_aniso_U_33
_atom_site_aniso_U_23
_atom_site_aniso_U_13
_atom_site_aniso_U_12
O11 0.0740(17) 0.0314(12) 0.171(3) 0.0070(14) -0.0614(18) 0.0016(11)
O12 0.0362(11) 0.0392(11) 0.0999(17) 0.0075(11) -0.0261(11) 0.0060(9)
O13 0.0320(10) 0.0348(10) 0.0684(13) 0.0009(9) -0.0187(9) -0.0067(8)
O14 0.0340(10) 0.0395(10) 0.0712(13) 0.0051(9) -0.0194(9) 0.0033(8)
O15 0.0420(10) 0.0282(9) 0.0668(12) -0.0124(8) -0.0086(9) 0.0027(8)
O16 0.0394(11) 0.0366(10) 0.1011(17) -0.0105(10) -0.0198(11) -0.0069(8)
C11 0.0250(11) 0.0317(12) 0.0413(13) 0.0056(10) 0.0001(10) -0.0026(9)
C12 0.0277(12) 0.0253(11) 0.0436(13) 0.0016(9) -0.0011(10) -0.0033(9)
C13 0.0236(11) 0.0304(11) 0.0343(12) 0.0008(9) -0.0008(9) -0.0008(9)
C14 0.0241(11) 0.0285(11) 0.0373(12) 0.0005(9) -0.0013(9) 0.0037(9)
C15 0.0266(11) 0.0296(11) 0.0375(12) -0.0032(9) 0.0043(10) -0.0022(9)
C16 0.0224(11) 0.0345(12) 0.0404(13) 0.0010(10) -0.0023(10) -0.0013(9)
C17 0.0298(13) 0.0303(13) 0.0634(17) 0.0099(11) -0.0066(12) -0.0021(10)
C18 0.0294(12) 0.0296(12) 0.0409(13) -0.0014(10) -0.0032(10) 0.0003(10)
C19 0.0307(13) 0.0305(12) 0.0450(14) -0.0070(10) 0.0000(11) -0.0013(10)
O21 0.0452(12) 0.0543(14) 0.132(2) -0.0025(13) -0.0406(14) 0.0061(11)
O22 0.0442(11) 0.0448(11) 0.0743(14) -0.0051(10) -0.0251(10) -0.0088(9)
O23 0.0553(13) 0.0248(10) 0.1071(18) 0.0016(10) -0.0214(12) 0.0020(9)
O24 0.0419(11) 0.0315(10) 0.0952(16) 0.0000(10) -0.0253(11) 0.0075(8)
O25 0.0320(10) 0.0317(9) 0.0894(15) -0.0040(9) -0.0141(10) -0.0037(8)
O26 0.0404(11) 0.0235(9) 0.0986(17) 0.0005(10) -0.0157(10) 0.0008(8)
C21 0.0287(12) 0.0345(12) 0.0402(13) -0.0036(10) -0.0037(10) -0.0002(10)
C22 0.0334(13) 0.0266(11) 0.0465(14) -0.0051(10) -0.0042(11) -0.0020(10)
C23 0.0328(12) 0.0298(12) 0.0452(14) -0.0020(10) -0.0023(11) 0.0012(10)
C24 0.0267(12) 0.0302(12) 0.0480(14) -0.0021(10) -0.0069(10) -0.0008(9)
C25 0.0295(12) 0.0274(12) 0.0467(14) -0.0006(10) -0.0008(11) -0.0005(9)
C26 0.0298(12) 0.0311(12) 0.0452(14) 0.0015(10) -0.0031(10) 0.0035(10)
C27 0.0326(13) 0.0437(14) 0.0468(15) -0.0022(12) -0.0066(11) -0.0006(11)
C28 0.0385(14) 0.0304(13) 0.0576(16) -0.0006(11) -0.0074(12) 0.0034(11)
C29 0.0293(13) 0.0296(12) 0.0574(16) 0.0002(11) -0.0016(11) 0.0011(10)
O7 0.0419(11) 0.0295(9) 0.0842(14) 0.0060(9) -0.0217(10) -0.0068(8)
O8 0.0397(11) 0.0269(9) 0.0921(16) 0.0000(9) -0.0210(10) 0.0032(8)
O9 0.0352(11) 0.0352(10) 0.1057(17) 0.0046(10) -0.0303(11) -0.0008(8)
C1 0.0298(12) 0.0296(12) 0.0308(12) 0.0016(9) 0.0007(9) 0.0014(9)
C2 0.0284(11) 0.0279(11) 0.0355(12) -0.0007(9) -0.0009(10) -0.0013(9)
C3 0.0274(11) 0.0294(11) 0.0322(12) -0.0003(9) 0.0003(9) 0.0009(9)
C4 0.0303(12) 0.0282(11) 0.0374(12) 0.0005(9) -0.0021(10) 0.0026(9)
C5 0.0300(12) 0.0292(12) 0.0372(12) 0.0004(9) -0.0002(10) 0.0005(9)
C6 0.0267(11) 0.0306(12) 0.0371(12) 0.0010(9) -0.0034(10) 0.0011(9)
C7 0.0305(12) 0.0294(12) 0.0366(12) 0.0013(9) -0.0012(10) -0.0013(9)
C8 0.0294(12) 0.0279(12) 0.0376(13) 0.0002(9) -0.0016(10) 0.0003(9)
C9 0.0310(13) 0.0297(12) 0.0460(14) 0.0018(10) -0.0059(11) 0.0004(10)
N1A 0.0464(14) 0.0537(14) 0.0569(15) 0.0102(11) -0.0157(12) -0.0158(11)
N2A 0.0305(10) 0.0264(10) 0.0494(12) 0.0056(8) -0.0060(9) -0.0013(8)
C1A 0.0307(13) 0.0321(12) 0.0563(16) 0.0109(11) -0.0080(11) -0.0038(10)
C2A 0.0305(13) 0.0393(14) 0.0619(18) 0.0102(12) -0.0069(12) -0.0071(11)
C3A 0.061(2) 0.104(3) 0.0553(19) 0.0246(19) -0.0056(16) -0.021(2)
C4A 0.048(2) 0.164(5) 0.072(2) 0.046(3) -0.0021(18) -0.030(2)
C5A 0.0336(15) 0.108(3) 0.065(2) 0.0321(19) -0.0158(14) -0.0236(17)
C6A 0.0327(13) 0.0360(13) 0.0547(16) 0.0064(11) -0.0048(12) 0.0058(11)
N1B 0.0368(11) 0.0294(10) 0.0466(12) -0.0078(9) -0.0042(9) 0.0017(9)
N2B 0.0296(10) 0.0273(10) 0.0421(11) -0.0008(8) -0.0046(9) 0.0013(8)
C1B 0.0226(11) 0.0276(11) 0.0426(13) -0.0013(9) -0.0019(10) 0.0015(9)
C2B 0.0288(12) 0.0271(11) 0.0477(14) 0.0021(10) -0.0027(10) -0.0004(9)
C3B 0.0548(17) 0.0432(15) 0.0401(14) -0.0047(11) 0.0009(12) 0.0001(13)
C4B 0.070(2) 0.0357(14) 0.0491(16) 0.0030(12) 0.0082(14) -0.0066(13)
C5B 0.0467(15) 0.0273(12) 0.0476(15) -0.0040(10) -0.0004(12) -0.0074(11)
C6B 0.0280(12) 0.0377(13) 0.0406(13) -0.0026(10) -0.0003(10) -0.0042(10)
N1C 0.120(2) 0.129(2) 0.124(2) 0.033(2) 0.0437(19) 0.006(2)
N2C 0.0289(10) 0.0283(10) 0.0569(13) -0.0021(9) -0.0069(9) -0.0008(8)
C1C 0.0482(14) 0.0390(12) 0.0717(16) 0.0058(12) 0.0004(12) -0.0055(11)
C2C 0.095(2) 0.080(2) 0.102(2) 0.0242(18) 0.0375(18) 0.0134(18)
C3C 0.125(3) 0.115(3) 0.129(3) 0.033(2) 0.032(2) -0.030(2)
C4C 0.141(3) 0.069(2) 0.127(3) 0.027(2) 0.019(2) -0.034(2)
C5C 0.127(2) 0.0500(17) 0.109(2) 0.0095(16) 0.015(2) -0.0192(17)
C6C 0.0419(13) 0.0295(11) 0.0613(14) -0.0053(10) -0.0003(11) -0.0003(10)
C101 0.056(3) 0.142(5) 0.156(5) -0.003(4) 0.034(3) -0.013(3)
O101 0.101(3) 0.305(7) 0.160(4) -0.093(4) 0.034(3) -0.050(4)

loop_
_atom_type_symbol
_atom_type_description
_atom_type_scat_dispersion_real
_atom_type_scat_dispersion_imag
_atom_type_scat_source
C C 0.0033 0.0016 'International Tables Vol C Tables 4.2.6.8 and 6.1.1.4'
H H 0.0000 0.0000 'International Tables Vol C Tables 4.2.6.8 and 6.1.1.4'
N N 0.0061 0.0033 'International Tables Vol C Tables 4.2.6.8 and 6.1.1.4'
O O 0.0106 0.0060 'International Tables Vol C Tables 4.2.6.8 and 6.1.1.4'

loop_
_geom_angle_atom_site_label_1
_geom_angle_atom_site_label_2
_geom_angle_atom_site_label_3
_geom_angle
C16 C11 C12 120.2(2)
C16 C11 C17 123.4(2)
C12 C11 C17 116.4(2)
C13 C12 C11 119.9(2)
C12 C13 C14 119.8(2)
C12 C13 C18 121.8(2)
C14 C13 C18 118.35(19)
C15 C14 C13 120.8(2)
C14 C15 C16 119.3(2)
C14 C15 C19 119.8(2)
C16 C15 C19 120.9(2)
C11 C16 C15 120.0(2)
O11 C17 O12 122.8(2)
O11 C17 C11 121.8(2)
O12 C17 C11 115.4(2)
O14 C18 O13 123.6(2)
O14 C18 C13 123.0(2)
O13 C18 C13 113.4(2)
O16 C19 O15 125.3(2)
O16 C19 C15 119.7(2)
O15 C19 C15 115.1(2)
C22 C21 C26 119.4(2)
C22 C21 C27 121.1(2)
C26 C21 C27 119.5(2)
C21 C22 C23 120.9(2)
C24 C23 C22 119.7(2)
C24 C23 C28 121.8(2)
C22 C23 C28 118.5(2)
C23 C24 C25 120.0(2)
C26 C25 C24 120.0(2)
C26 C25 C29 122.0(2)
C24 C25 C29 118.0(2)
C25 C26 C21 119.9(2)
O21 C27 O22 124.9(2)
O21 C27 C21 120.2(2)
O22 C27 C21 114.9(2)
O23 C28 O24 124.1(2)
O23 C28 C23 122.4(2)
O24 C28 C23 113.5(2)
O25 C29 O26 123.7(2)
O25 C29 C25 122.6(2)
O26 C29 C25 113.7(2)
C6 C1 C2 119.1(2)
C6 C1 C7 123.2(2)
C2 C1 C7 117.6(2)
C1 C2 C3 120.7(2)
C4 C3 C2 119.5(2)
C4 C3 C8 117.68(19)
C2 C3 C8 122.8(2)
C3 C4 C5 120.5(2)
C6 C5 C4 119.1(2)
C6 C5 C9 117.4(2)
C4 C5 C9 123.5(2)
C1 C6 C5 121.1(2)
O7 C7 N2A 121.1(2)
O7 C7 C1 121.2(2)
N2A C7 C1 117.7(2)
O8 C8 N2B 121.2(2)
O8 C8 C3 121.2(2)
N2B C8 C3 117.58(19)
O9 C9 N2C 121.0(2)
O9 C9 C5 120.6(2)
N2C C9 C5 118.3(2)
C3A N1A C2A 118.6(2)
C7 N2A C6A 122.9(2)
C5A C1A C2A 117.1(3)
C5A C1A C6A 121.6(2)
C2A C1A C6A 121.2(2)
N1A C2A C1A 123.2(3)
N1A C3A C4A 122.0(3)
C3A C4A C5A 119.0(3)
C4A C5A C1A 120.0(3)
N2A C6A C1A 111.6(2)
C3B N1B C2B 120.0(2)
C8 N2B C6B 122.58(19)
C2B C1B C5B 117.5(2)
C2B C1B C6B 120.8(2)
C5B C1B C6B 121.7(2)
N1B C2B C1B 122.3(2)
N1B C3B C4B 121.4(3)
C3B C4B C5B 118.9(3)
C4B C5B C1B 119.8(2)
N2B C6B C1B 112.22(19)
C3C N1C C2C 115.1(5)
C9 N2C C6C 122.3(2)
C2C C1C C5C 116.0(4)
C2C C1C C6C 122.8(3)
C5C C1C C6C 121.2(3)
N1C C2C C1C 125.0(4)
N1C C3C C4C 126.9(5)
C3C C4C C5C 116.8(5)
C1C C5C C4C 119.8(5)
N2C C6C C1C 115.6(2)

loop_
_geom_bond_atom_site_label_1
_geom_bond_atom_site_label_2
_geom_bond_distance
O11 C17 1.189(3)
O12 C17 1.297(3)
O13 C18 1.317(3)
O14 C18 1.208(3)
O15 C19 1.278(3)
O16 C19 1.225(3)
C11 C16 1.388(3)
C11 C12 1.395(3)
C11 C17 1.498(3)
C12 C13 1.381(3)
C13 C14 1.390(3)
C13 C18 1.490(3)
C14 C15 1.386(3)
C15 C16 1.396(3)
C15 C19 1.506(3)
O21 C27 1.208(3)
O22 C27 1.287(3)
O23 C28 1.210(3)
O24 C28 1.308(3)
O25 C29 1.205(3)
O26 C29 1.312(3)
C21 C22 1.380(3)
C21 C26 1.394(3)
C21 C27 1.503(3)
C22 C23 1.387(3)
C23 C24 1.381(3)
C23 C28 1.492(3)
C24 C25 1.391(3)
C25 C26 1.389(3)
C25 C29 1.492(3)
O7 C7 1.230(3)
O8 C8 1.227(3)
O9 C9 1.228(3)
C1 C6 1.388(3)
C1 C2 1.388(3)
C1 C7 1.502(3)
C2 C3 1.393(3)
C3 C4 1.386(3)
C3 C8 1.507(3)
C4 C5 1.395(3)
C5 C6 1.387(3)
C5 C9 1.506(3)
C7 N2A 1.325(3)
C8 N2B 1.327(3)
C9 N2C 1.330(3)
N1A C3A 1.326(4)
N1A C2A 1.334(4)
N2A C6A 1.461(3)
C1A C5A 1.375(4)
C1A C2A 1.376(4)
C1A C6A 1.502(4)
C3A C4A 1.367(5)
C4A C5A 1.371(5)
N1B C3B 1.327(3)
N1B C2B 1.329(3)
N2B C6B 1.463(3)
C1B C2B 1.378(3)
C1B C5B 1.382(3)
C1B C6B 1.504(3)
C3B C4B 1.368(4)
C4B C5B 1.378(4)
N1C C3C 1.286(7)
N1C C2C 1.352(5)
N2C C6C 1.456(3)
C1C C2C 1.358(5)
C1C C5C 1.364(5)
C1C C6C 1.498(4)
C3C C4C 1.314(8)
C4C C5C 1.406(6)
C101 O101 1.289(5)
